data_2009671
loop_
_publ_author_name
'Ravikumar, K.'
'Rajan, S.S.'
'Parthasarathi, V.'
'Thiruvalluvar, A.'
'Jeyaraman, R.'
'Senthilkumar, U.P.'

_publ_section_title
;<i>t</i>-3-Isopropyl-<i>r</i>-2,<i>c</i>-7-diphenylhexahydro-1,4-diazepin-5-one,
 C~20~H~24~N~2~O
;
_journal_issue 5
_journal_name_full 'Acta Crystallographica Section C'
_journal_page_first 827
_journal_page_last 829
_journal_paper_doi 10.1107/S0108270193010856
_journal_volume 50
_journal_year 1994
_chemical_formula_moiety 'C20 H24 N2 O1'
_chemical_formula_sum 'C20 H24 N2 O'
_chemical_formula_weight 308.4
_space_group_IT_number 2
_space_group_name_Hall '-P 1'
_space_group_name_H-M_alt 'P -1'
_symmetry_cell_setting triclinic
_symmetry_space_group_name_Hall '-P 1'
_symmetry_space_group_name_H-M 'P -1'
_atom_type_scat_source 'SHELX76 (Sheldrick, 1976)'
_cell_angle_alpha 77.72(3)
_cell_angle_beta 82.83(2)
_cell_angle_gamma 83.12(3)
_cell_formula_units_Z 2
_cell_length_a 5.903(2)
_cell_length_b 11.143(5)
_cell_length_c 13.912(4)
_cell_measurement_reflns_used 20
_cell_measurement_temperature 299
_cell_measurement_theta_max 55
_cell_measurement_theta_min 30
_cell_volume 883.0(6)
_diffrn_measurement_device 'Siemens R3m/V'
_diffrn_measurement_method 2\q-\q
_diffrn_radiation_type CuK\a
_diffrn_radiation_wavelength 1.54178
_diffrn_reflns_av_R_equivalents 0.052
_diffrn_reflns_limit_h_max 6
_diffrn_reflns_limit_h_min -6
_diffrn_reflns_limit_k_max 11
_diffrn_reflns_limit_k_min -11
_diffrn_reflns_limit_l_max 14
_diffrn_reflns_limit_l_min -14
_diffrn_reflns_number 4441
_diffrn_reflns_theta_max 55
_diffrn_standards_decay_% none
_diffrn_standards_interval_count 100
_diffrn_standards_number 3
_exptl_absorpt_coefficient_mu 0.526
_exptl_absorpt_correction_type none
_exptl_crystal_colour colourless
_exptl_crystal_density_diffrn 1.16
_exptl_crystal_density_meas 1.17
_exptl_crystal_description prismatic
_exptl_crystal_size_max 0.79
_exptl_crystal_size_mid 0.35
_exptl_crystal_size_min 0.26
_refine_diff_density_max 0.25
_refine_diff_density_min -0.24
_refine_ls_extinction_coef '\c = 0.00637'
_refine_ls_extinction_method 'F* = F(1-0.0001\cF^2^/sin\q)'
_refine_ls_goodness_of_fit_obs 1.55
_refine_ls_hydrogen_treatment noref
_refine_ls_number_parameters 209
_refine_ls_number_reflns 1941
_refine_ls_R_factor_obs 0.059
_refine_ls_shift/esd_max 0.004
_refine_ls_structure_factor_coef F
_refine_ls_weighting_details 'w = 1/[\s^2^(F) + 0.0010F^2^]'
_refine_ls_weighting_scheme calc
_refine_ls_wR_factor_obs 0.071
_reflns_number_observed 1941
_reflns_number_total 2226
_reflns_observed_criterion F>6.0\s(F)
_cod_data_source_file al1061.cif
_cod_data_source_block al1061_structure_1_of_1
_cod_depositor_comments
;
The following automatic conversions were performed:

'_refine_ls_weighting_scheme' value 'w = 1/[\s^2^(F) + 0.0010F^2^]'
was changed to 'calc'. New tag '_refine_ls_weighting_details' was
created. The value of the new tag was set to 'w = 1/[\s^2^(F) +
0.0010F^2^]'.

Automatic conversion script
Id: cif_fix_values 3143 2015-03-26 13:38:13Z robertas 
;
_cod_original_formula_sum 'C20 H24 N2 O1'
_cod_database_code 2009671

loop_
_space_group_symop_id
_space_group_symop_operation_xyz
1 x,y,z
2 -x,-y,-z

loop_
_atom_site_label
_atom_site_fract_x
_atom_site_fract_y
_atom_site_fract_z
_atom_site_U_iso_or_equiv
N1 .1940(3) .3806(2) .22970(10) .0480(10)
C2 .3721(3) .3007(2) .2870(2) .0430(10)
C3 .3005(3) .2894(2) .3988(2) .0390(10)
N4 .3464(3) .40050(10) .43160(10) .0450(10)
C5 .2344(4) .5120(2) .4096(2) .0500(10)
C6 .0615(4) .5322(2) .3358(2) .0500(10)
C7 .1701(3) .5113(3) .2335(2) .0450(10)
C21 .4045(3) .1801(2) .2513(2) .0410(10)
C22 .2264(4) .1034(2) .2646(2) .0540(10)
C23 .2558(4) -.0046(2) .2298(2) .0640(10)
C24 .4588(5) -.0375(2) .1790(2) .0660(10)
C25 .6336(4) .0355(2) .1645(2) .0630(10)
C26 .6076(4) .1444(2) .2004(2) .0510(10)
C31 .4133(3) .1761(2) .4645(2) .0440(10)
C311 .3142(4) .1663(2) .5719(2) .0590(10)
C312 .6741(4) .1708(2) .4539(2) .0530(10)
O5 .2770(3) .59840(10) .44430(10) .0730(10)
C71 .0266(3) .5829(2) .1540(2) .0460(10)
C72 .0719(4) .7031(2) .1076(2) .0640(10)
C73 -.0634(6) .7717(2) .0386(2) .0810(10)
C74 -.2428(5) .7269(3) .0120(2) .0750(10)
C75 -.2911(5) .6095(3) .0564(2) .0910(10)
C76 -.1572(4) .5367(2) .1258(2) .0600(10)
H1 .2121 .3740 .1621 .053
H2 .5137 .3363 .2702 .048
H22 .0860 .1383 .2933 .059
H23 .1343 -.0553 .2362 .071
H24 .4798 -.1047 .1456 .074
H25 .7780 .0189 .1287 .070
H26 .7201 .2018 .1864 .057
H3 .1407 .2807 .4077 .044
H31 .3792 .1059 .4425 .050
H31A .7320 .1881 .3861 .059
H31B .7213 .2340 .4811 .059
H31C .7501 .0926 .4798 .059
H31D .1520 .1833 .5765 .066
H31E .3356 .2303 .6044 .066
H31F .3564 .0856 .6075 .066
H4 .4646 .3924 .4737 .051
H6A -.0565 .4799 .3623 .056
H6B .0016 .6159 .3326 .056
H7 .3175 .5408 .2229 .051
H72 .2026 .7412 .1151 .071
H73 -.0348 .8538 .0079 .092
H74 -.3548 .7683 -.0303 .082
H75 -.4129 .5642 .0497 .087
H76 -.1906 .4561 .1586 .067

loop_
_geom_angle_atom_site_label_1
_geom_angle_atom_site_label_2
_geom_angle_atom_site_label_3
_geom_angle
_geom_angle_publ_flag
C2 N1 C7 116.7(2) yes
N1 C2 C21 106.3(2) yes
N1 C2 C3 110.0(2) yes
C3 C2 C21 115.0(2) yes
C2 C3 C31 114.7(2) yes
C2 C3 N4 110.6(2) yes
N4 C3 C31 108.7(2) yes
C3 N4 C5 126.2(2) yes
N4 C5 O5 121.7(2) yes
N4 C5 C6 118.0(2) yes
C6 C5 O5 120.2(2) yes
C5 C6 C7 112.4(2) yes
N1 C7 C6 111.0(2) yes
C6 C7 C71 110.3(2) yes
N1 C7 C71 109.7(2) yes
C3 C31 C312 113.4(2) yes
C3 C31 C311 110.9(2) yes
C311 C31 C312 111.6(2) yes

loop_
_geom_bond_atom_site_label_1
_geom_bond_atom_site_label_2
_geom_bond_distance
_geom_bond_publ_flag
N1 C2 1.489(3) yes
N1 C7 1.458(3) yes
C2 C3 1.542(4) yes
C2 C21 1.512(4) yes
C3 N4 1.472(3) yes
C3 C31 1.527(3) yes
N4 C5 1.329(3) yes
C5 C6 1.502(4) yes
C5 O5 1.228(3) yes
C6 C7 1.539(4) yes
C7 C71 1.508(3) yes
C21 C22 1.403(3) yes
C21 C26 1.375(3) yes
C22 C23 1.375(4) yes
C23 C24 1.365(4) yes
C24 C25 1.359(4) yes
C25 C26 1.393(4) yes
C31 C311 1.521(4) yes
C31 C312 1.523(3) yes
C71 C72 1.399(3) yes
C71 C76 1.386(4) yes
C72 C73 1.370(4) yes
C73 C74 1.346(5) yes
C74 C75 1.370(5) yes
C75 C76 1.385(4) yes

loop_
_geom_torsion_atom_site_label_1
_geom_torsion_atom_site_label_2
_geom_torsion_atom_site_label_3
_geom_torsion_atom_site_label_4
_geom_torsion
_geom_torsion_publ_flag
C2 N1 C7 C71 166.5(2) yes
C2 N1 C7 C6 -71.3(3) yes
C7 N1 C2 C21 -166.1(2) yes
C7 N1 C2 C3 68.9(3) yes
N1 C2 C3 N4 -78.7(3) yes
C21 C2 C3 C31 37.9(3) yes
C21 C2 C3 N4 161.4(2) yes
C2 C3 C31 C311 -174.3(2) yes
C2 C3 C31 C312 59.5(3) yes
C2 C3 N4 C5 70.2(3) yes
N4 C3 C31 C311 61.2(3) yes
N4 C3 C31 C312 -65.0(3) yes
C31 C3 N4 C5 -162.7(2) yes
C3 N4 C5 C6 -7.1(4) yes
C3 N4 C5 O5 176.3(2) yes
N4 C5 C6 C7 -61.4(3) yes
O5 C5 C6 C7 115.1(3) yes
C5 C6 C7 N1 83.0(3) yes
